data_7051163
loop_
_publ_author_name
'Marek Necas'
'Mark R. St J. Foreman'
'Jarom\'ir Marek'
'J. Derek Woollins'
'Josef Novosad'

_publ_section_title
;
 New mixed-donor unsymmetrical P--N--P ligands and their palladium(II)
 complexes
;
_journal_issue 10
_journal_name_full 'New J. Chem.'
_journal_page_first 1256
_journal_page_last 1263
_journal_paper_doi 10.1039/b103501k
_journal_volume 25
_journal_year 2001
_chemical_formula_moiety '[iPr2P(S)-N-P(O)(OPh)2]2Pd'
_chemical_formula_sum 'C36 H48 N2 O6 P4 Pd S2'
_chemical_formula_weight 899.16
_chemical_name_systematic
; 
? 
;
_space_group_IT_number 2
_symmetry_cell_setting triclinic
_symmetry_space_group_name_Hall '-P 1'
_symmetry_space_group_name_H-M 'P -1'
_atom_sites_solution_hydrogens geom
_atom_sites_solution_primary direct
_atom_sites_solution_secondary difmap
_audit_creation_method SHELXL-97
_cell_angle_alpha 110.77(3)
_cell_angle_beta 91.19(3)
_cell_angle_gamma 106.59(3)
_cell_formula_units_Z 2
_cell_length_a 11.605(2)
_cell_length_b 12.181(2)
_cell_length_c 15.930(3)
_cell_measurement_temperature 130(2)
_cell_volume 1999.1(9)
_computing_structure_refinement 'SHELXL-97 (Sheldrick, 1997)'
_computing_structure_solution 'SHELXS-97 (Sheldrick, 1990)'
_diffrn_ambient_temperature 293(2)
_diffrn_measured_fraction_theta_full 0.947
_diffrn_measured_fraction_theta_max 0.947
_diffrn_radiation_monochromator graphite
_diffrn_radiation_source 'fine-focus sealed tube'
_diffrn_radiation_type MoK\a
_diffrn_radiation_wavelength 0.71073
_diffrn_reflns_av_R_equivalents 0.0564
_diffrn_reflns_av_sigmaI/netI 0.1221
_diffrn_reflns_limit_h_max 13
_diffrn_reflns_limit_h_min -12
_diffrn_reflns_limit_k_max 0
_diffrn_reflns_limit_k_min -13
_diffrn_reflns_limit_l_max 18
_diffrn_reflns_limit_l_min -17
_diffrn_reflns_number 7026
_diffrn_reflns_theta_full 25.05
_diffrn_reflns_theta_max 25.05
_diffrn_reflns_theta_min 3.64
_exptl_absorpt_coefficient_mu 0.775
_exptl_crystal_density_diffrn 1.494
_exptl_crystal_density_method 'not measured'
_exptl_crystal_F_000 928
_exptl_crystal_size_max 0.25
_exptl_crystal_size_mid 0.20
_exptl_crystal_size_min 0.15
_refine_diff_density_max 0.751
_refine_diff_density_min -1.226
_refine_diff_density_rms 0.118
_refine_ls_extinction_method none
_refine_ls_goodness_of_fit_ref 0.982
_refine_ls_hydrogen_treatment mixed
_refine_ls_matrix_type full
_refine_ls_number_parameters 463
_refine_ls_number_reflns 6705
_refine_ls_number_restraints 0
_refine_ls_restrained_S_all 0.982
_refine_ls_R_factor_all 0.1212
_refine_ls_R_factor_gt 0.0422
_refine_ls_shift/su_max 0.007
_refine_ls_shift/su_mean 0.000
_refine_ls_structure_factor_coef Fsqd
_refine_ls_weighting_details 'w=1/[\s^2^(Fo^2^)+(0.0633P)^2^+0.0000P] where P=(Fo^2^+2Fc^2^)/3'
_refine_ls_weighting_scheme calc
_refine_ls_wR_factor_gt 0.1030
_refine_ls_wR_factor_ref 0.1220
_reflns_number_gt 3988
_reflns_number_total 6705
_reflns_threshold_expression >2sigma(I)
_cod_data_source_file b103501k.txt
_cod_data_source_block 12.cif
_cod_depositor_comments
;
The following automatic conversions were performed:
'_symmetry_cell_setting' value 'Triclinic' changed to 'triclinic'
according to '/home/saulius/struct/CIF-dictionaries/cif_core.dic'
dictionary named 'cif_core.dic' version 2.4.1 from 2010-06-29.

Automatic conversion script
Id: cif_fix_enum 1527 2010-12-29 10:47:43Z saulius 

The following automatic conversions were performed:

'_refine_ls_weighting_scheme' value 'calc
w=1/[\s^2^(Fo^2^)+(0.0633P)^2^+0.0000P] where P=(Fo^2^+2Fc^2^)/3' was
changed to 'calc'. New tag '_refine_ls_weighting_details' was
created. The value of the new tag was set to
'w=1/[\s^2^(Fo^2^)+(0.0633P)^2^+0.0000P] where P=(Fo^2^+2Fc^2^)/3'.

Automatic conversion script
Id: cif_fix_values 3143 2015-03-26 13:38:13Z robertas 
;
_cod_original_cell_volume 1999.1(6)
_cod_original_sg_symbol_H-M P-1
_cod_database_code 7051163

loop_
_symmetry_equiv_pos_as_xyz
'x, y, z'
'-x, -y, -z'

loop_
_atom_site_label
_atom_site_type_symbol
_atom_site_fract_x
_atom_site_fract_y
_atom_site_fract_z
_atom_site_U_iso_or_equiv
_atom_site_adp_type
_atom_site_occupancy
_atom_site_calc_flag
_atom_site_refinement_flags
_atom_site_disorder_assembly
_atom_site_disorder_group
Pd1 Pd 0.5000 0.5000 0.5000 0.01501(15) Uani 1 d S . .
P2 P 0.21776(12) 0.32172(12) 0.46173(9) 0.0182(3) Uani 1 d . . .
S1 S 0.52613(11) 0.30793(11) 0.41628(9) 0.0212(3) Uani 1 d . . .
P1 P 0.31249(11) 0.57857(12) 0.59026(8) 0.0167(3) Uani 1 d . . .
O1 O 0.0951(3) 0.3157(3) 0.4831(2) 0.0244(8) Uani 1 d . . .
O2 O 0.2596(3) 0.2095(3) 0.4645(2) 0.0196(8) Uani 1 d . . .
N1 N 0.3233(4) 0.4467(4) 0.5216(3) 0.0167(9) Uani 1 d . . .
O3 O 0.2379(3) 0.3089(3) 0.3611(2) 0.0219(8) Uani 1 d . . .
C7 C 0.1867(4) 0.2043(4) 0.2833(3) 0.0174(11) Uani 1 d . . .
C2 C 0.3662(5) 0.1978(5) 0.5890(4) 0.0296(13) Uani 1 d . . .
C17 C 0.1809(6) 0.6115(6) 0.4607(4) 0.0336(14) Uani 1 d . . .
C1 C 0.2579(5) 0.1820(5) 0.5431(3) 0.0205(11) Uani 1 d . . .
C13 C 0.3029(5) 0.5808(5) 0.7044(3) 0.0227(12) Uani 1 d . . .
C11 C 0.2069(5) 0.0891(5) 0.1312(4) 0.0281(13) Uani 1 d . . .
C12 C 0.2570(5) 0.1882(5) 0.2138(3) 0.0235(12) Uani 1 d . . .
C8 C 0.0726(5) 0.1238(5) 0.2743(4) 0.0274(13) Uani 1 d . . .
C16 C 0.1851(5) 0.6191(5) 0.5574(3) 0.0210(11) Uani 1 d . . .
C14 C 0.4050(5) 0.5422(5) 0.7335(4) 0.0272(12) Uani 1 d . . .
C5 C 0.1502(6) 0.1042(6) 0.6446(5) 0.0443(17) Uani 1 d . . .
C3 C 0.3646(6) 0.1642(6) 0.6632(4) 0.0354(14) Uani 1 d . . .
C10 C 0.0941(5) 0.0094(5) 0.1210(3) 0.0263(13) Uani 1 d . . .
C18 C 0.1899(6) 0.7482(6) 0.6238(4) 0.0401(16) Uani 1 d . . .
C9 C 0.0271(5) 0.0250(5) 0.1930(4) 0.0313(14) Uani 1 d . . .
C6 C 0.1491(5) 0.1336(5) 0.5686(4) 0.0297(13) Uani 1 d . . .
C4 C 0.2573(6) 0.1180(6) 0.6913(4) 0.0423(16) Uani 1 d . . .
C15 C 0.1798(5) 0.5010(6) 0.7138(4) 0.0388(16) Uani 1 d . . .
Pd2 Pd 0.0000 0.5000 0.0000 0.01377(14) Uani 1 d S . .
P4 P 0.20142(11) 0.44496(12) 0.05606(8) 0.0151(3) Uani 1 d . . .
S2 S 0.04629(11) 0.31825(11) -0.01816(9) 0.0188(3) Uani 1 d . . .
P3 P 0.27558(11) 0.69742(12) 0.05903(9) 0.0162(3) Uani 1 d . . .
O6 O 0.2467(3) 0.6964(3) -0.0391(2) 0.0204(8) Uani 1 d . . .
O5 O 0.2288(3) 0.8084(3) 0.1170(2) 0.0200(8) Uani 1 d . . .
N2 N 0.1784(3) 0.5713(4) 0.0563(3) 0.0158(9) Uani 1 d . . .
C34 C 0.3316(4) 0.4132(5) 0.0035(3) 0.0183(11) Uani 1 d . . .
C24 C 0.1331(5) 0.7847(5) 0.2451(4) 0.0237(12) Uani 1 d . . .
C19 C 0.2339(5) 0.8381(5) 0.2115(3) 0.0196(11) Uani 1 d . . .
C26 C 0.4173(5) 0.8268(5) -0.0787(4) 0.0241(12) Uani 1 d . . .
C25 C 0.2974(5) 0.7952(4) -0.0671(3) 0.0171(11) Uani 1 d . . .
C29 C 0.2648(5) 0.9427(6) -0.1206(4) 0.0301(13) Uani 1 d . . .
C36 C 0.3252(5) 0.4133(6) -0.0907(4) 0.0321(14) Uani 1 d . . .
C28 C 0.3855(5) 0.9780(5) -0.1323(4) 0.0312(13) Uani 1 d . . .
C21 C 0.3406(6) 0.9504(6) 0.3602(4) 0.0380(15) Uani 1 d . . .
C23 C 0.1386(5) 0.8140(5) 0.3367(4) 0.0300(13) Uani 1 d . . .
C31 C 0.2175(5) 0.4454(5) 0.1691(3) 0.0229(12) Uani 1 d . . .
C35 C 0.3421(6) 0.2924(6) 0.0040(4) 0.0369(15) Uani 1 d . . .
C22 C 0.2406(6) 0.8949(5) 0.3946(4) 0.0305(13) Uani 1 d . . .
C33 C 0.1000(5) 0.4502(5) 0.2123(4) 0.0260(12) Uani 1 d . . .
C32 C 0.3268(5) 0.5491(6) 0.2300(4) 0.0312(14) Uani 1 d . . .
C30 C 0.2205(5) 0.8498(5) -0.0879(4) 0.0266(12) Uani 1 d . . .
C27 C 0.4612(5) 0.9192(5) -0.1120(4) 0.0291(13) Uani 1 d . . .
C20 C 0.3375(5) 0.9209(5) 0.2682(4) 0.0315(14) Uani 1 d . . .
O4 O 0.4014(3) 0.7142(3) 0.0870(2) 0.0204(8) Uani 1 d . . .
H15B H 0.1594 0.4239 0.6847 0.050 Uiso 1 d . . .
H35C H 0.2773 0.2376 -0.0163 0.050 Uiso 1 d . . .
H9 H -0.0570 -0.0420 0.1857 0.050 Uiso 1 d . . .
H35B H 0.3605 0.3053 0.0554 0.050 Uiso 1 d . . .
H26 H 0.4678 0.7785 -0.0571 0.050 Uiso 1 d . . .
H15A H 0.1417 0.5355 0.7154 0.050 Uiso 1 d . . .
H17B H 0.1824 0.5335 0.4182 0.050 Uiso 1 d . . .
H34 H 0.3918 0.4800 0.0307 0.050 Uiso 1 d . . .
H36B H 0.2540 0.3529 -0.1254 0.050 Uiso 1 d . . .
H36A H 0.3252 0.4759 -0.0949 0.050 Uiso 1 d . . .
H31 H 0.1984 0.3700 0.1593 0.050 Uiso 1 d . . .
H17A H 0.2411 0.6656 0.4619 0.050 Uiso 1 d . . .
H24 H 0.0712 0.7403 0.2025 0.050 Uiso 1 d . . .
H6 H 0.0936 0.1359 0.5414 0.050 Uiso 1 d . . .
H27 H 0.5542 0.9598 -0.1154 0.050 Uiso 1 d . . .
H35A H 0.4129 0.2680 -0.0352 0.050 Uiso 1 d . . .
H18A H 0.2369 0.7979 0.6208 0.050 Uiso 1 d . . .
H33C H 0.0257 0.3832 0.1755 0.050 Uiso 1 d . . .
H33B H 0.1005 0.5411 0.2288 0.050 Uiso 1 d . . .
H8 H 0.0255 0.1285 0.3253 0.050 Uiso 1 d . . .
H32B H 0.3392 0.5411 0.2965 0.050 Uiso 1 d . . .
H12 H 0.3327 0.2552 0.2324 0.050 Uiso 1 d . . .
H28 H 0.4271 1.0405 -0.1531 0.050 Uiso 1 d . . .
H32A H 0.3078 0.6369 0.2486 0.050 Uiso 1 d . . .
H33A H 0.1068 0.4391 0.2733 0.050 Uiso 1 d . . .
H3 H 0.4373 0.1873 0.7002 0.050 Uiso 1 d . . .
H15C H 0.1832 0.4950 0.7745 0.050 Uiso 1 d . . .
H36C H 0.3838 0.3827 -0.1244 0.050 Uiso 1 d . . .
H22 H 0.2429 0.9045 0.4686 0.050 Uiso 1 d . . .
H21 H 0.4206 1.0162 0.4025 0.050 Uiso 1 d . . .
H30 H 0.1343 0.8332 -0.0811 0.050 Uiso 1 d . . .
H4 H 0.2680 0.1133 0.7543 0.050 Uiso 1 d . . .
H20 H 0.3816 0.9653 0.2441 0.050 Uiso 1 d . . .
H10 H 0.0664 -0.0758 0.0531 0.050 Uiso 1 d . . .
H23 H 0.0457 0.7625 0.3530 0.050 Uiso 1 d . . .
H2 H 0.4362 0.2337 0.5608 0.050 Uiso 1 d . . .
H18C H 0.1216 0.7866 0.5900 0.050 Uiso 1 d . . .
H17C H 0.1120 0.6401 0.4438 0.050 Uiso 1 d . . .
H29 H 0.1867 0.9585 -0.1503 0.050 Uiso 1 d . . .
H13 H 0.3026 0.6582 0.7350 0.050 Uiso 1 d . . .
H14C H 0.4803 0.5907 0.7317 0.050 Uiso 1 d . . .
H14B H 0.4186 0.5615 0.7965 0.050 Uiso 1 d . . .
H14A H 0.3983 0.4565 0.7082 0.050 Uiso 1 d . . .
H16 H 0.1110 0.5584 0.5598 0.050 Uiso 1 d . . .
H5 H 0.0787 0.0810 0.6706 0.050 Uiso 1 d . . .
H32C H 0.3935 0.5632 0.1989 0.050 Uiso 1 d . . .
H18B H 0.2429 0.7965 0.7024 0.050 Uiso 1 d . . .
H11 H 0.2597 0.0846 0.0843 0.050 Uiso 1 d . . .

loop_
_atom_site_aniso_label
_atom_site_aniso_U_11
_atom_site_aniso_U_22
_atom_site_aniso_U_33
_atom_site_aniso_U_23
_atom_site_aniso_U_13
_atom_site_aniso_U_12
Pd1 0.0148(3) 0.0158(3) 0.0134(3) 0.0036(2) 0.0068(2) 0.0052(2)
P2 0.0174(7) 0.0187(7) 0.0166(7) 0.0051(5) 0.0050(5) 0.0045(6)
S1 0.0197(7) 0.0176(7) 0.0241(7) 0.0046(5) 0.0109(5) 0.0062(5)
P1 0.0173(7) 0.0186(7) 0.0130(7) 0.0039(5) 0.0054(5) 0.0064(5)
O1 0.0141(18) 0.024(2) 0.032(2) 0.0082(16) 0.0082(15) 0.0040(15)
O2 0.0203(19) 0.0189(19) 0.0208(19) 0.0091(15) 0.0097(15) 0.0054(15)
N1 0.018(2) 0.016(2) 0.015(2) 0.0030(17) 0.0073(17) 0.0076(18)
O3 0.028(2) 0.021(2) 0.0145(19) 0.0047(15) 0.0067(15) 0.0049(16)
C7 0.021(3) 0.017(3) 0.012(2) 0.0016(19) 0.000(2) 0.007(2)
C2 0.031(3) 0.026(3) 0.031(3) 0.010(2) 0.007(2) 0.008(3)
C17 0.042(4) 0.038(4) 0.029(3) 0.015(3) 0.000(3) 0.022(3)
C1 0.027(3) 0.015(3) 0.021(3) 0.007(2) 0.008(2) 0.008(2)
C13 0.024(3) 0.026(3) 0.016(3) 0.005(2) 0.006(2) 0.007(2)
C11 0.038(3) 0.026(3) 0.020(3) 0.009(2) 0.008(2) 0.009(3)
C12 0.027(3) 0.021(3) 0.021(3) 0.009(2) 0.003(2) 0.004(2)
C8 0.025(3) 0.026(3) 0.027(3) 0.004(2) 0.007(2) 0.009(2)
C16 0.018(3) 0.027(3) 0.018(3) 0.006(2) 0.002(2) 0.011(2)
C14 0.025(3) 0.036(3) 0.025(3) 0.017(2) 0.002(2) 0.008(2)
C5 0.049(4) 0.046(4) 0.053(4) 0.034(3) 0.030(3) 0.017(3)
C3 0.042(4) 0.037(4) 0.031(3) 0.015(3) -0.004(3) 0.014(3)
C10 0.039(3) 0.018(3) 0.014(3) 0.001(2) 0.001(2) 0.004(2)
C18 0.043(4) 0.033(4) 0.042(4) -0.002(3) -0.005(3) 0.030(3)
C9 0.023(3) 0.029(3) 0.036(4) 0.008(3) 0.002(2) 0.003(2)
C6 0.032(3) 0.028(3) 0.037(3) 0.018(3) 0.013(3) 0.012(3)
C4 0.052(4) 0.051(4) 0.036(4) 0.027(3) 0.013(3) 0.019(3)
C15 0.032(3) 0.057(4) 0.025(3) 0.017(3) 0.015(3) 0.007(3)
Pd2 0.0127(3) 0.0135(3) 0.0160(3) 0.0061(2) 0.0028(2) 0.0046(2)
P4 0.0133(6) 0.0178(7) 0.0167(7) 0.0079(5) 0.0049(5) 0.0066(5)
S2 0.0169(6) 0.0145(6) 0.0244(7) 0.0065(5) 0.0021(5) 0.0052(5)
P3 0.0155(7) 0.0153(7) 0.0157(7) 0.0050(5) 0.0029(5) 0.0030(5)
O6 0.024(2) 0.0180(19) 0.0178(19) 0.0084(15) 0.0044(15) 0.0024(15)
O5 0.026(2) 0.0183(19) 0.0152(18) 0.0043(14) 0.0041(15) 0.0082(15)
N2 0.014(2) 0.015(2) 0.018(2) 0.0060(17) 0.0040(17) 0.0051(17)
C34 0.016(3) 0.021(3) 0.020(3) 0.010(2) 0.005(2) 0.007(2)
C24 0.018(3) 0.024(3) 0.030(3) 0.012(2) 0.005(2) 0.007(2)
C19 0.029(3) 0.015(3) 0.017(3) 0.006(2) 0.005(2) 0.010(2)
C26 0.028(3) 0.025(3) 0.023(3) 0.009(2) 0.004(2) 0.014(2)
C25 0.026(3) 0.012(3) 0.014(3) 0.0049(19) 0.005(2) 0.006(2)
C29 0.032(3) 0.036(4) 0.030(3) 0.017(3) 0.008(2) 0.017(3)
C36 0.034(3) 0.040(4) 0.026(3) 0.014(3) 0.013(3) 0.016(3)
C28 0.042(4) 0.020(3) 0.030(3) 0.011(2) 0.007(3) 0.004(3)
C21 0.041(4) 0.029(3) 0.029(3) 0.002(3) -0.008(3) 0.001(3)
C23 0.035(3) 0.032(3) 0.030(3) 0.014(3) 0.014(3) 0.017(3)
C31 0.025(3) 0.028(3) 0.017(3) 0.008(2) 0.008(2) 0.011(2)
C35 0.041(4) 0.045(4) 0.042(4) 0.023(3) 0.019(3) 0.031(3)
C22 0.052(4) 0.026(3) 0.022(3) 0.012(2) 0.015(3) 0.020(3)
C33 0.028(3) 0.033(3) 0.018(3) 0.011(2) 0.008(2) 0.009(2)
C32 0.023(3) 0.052(4) 0.019(3) 0.014(3) 0.004(2) 0.012(3)
C30 0.031(3) 0.029(3) 0.022(3) 0.009(2) 0.011(2) 0.013(3)
C27 0.025(3) 0.029(3) 0.028(3) 0.008(2) 0.009(2) 0.004(2)
C20 0.035(3) 0.025(3) 0.025(3) 0.005(2) 0.006(3) -0.001(3)
O4 0.0128(17) 0.022(2) 0.023(2) 0.0073(15) 0.0036(14) 0.0014(14)

loop_
_atom_type_symbol
_atom_type_description
_atom_type_scat_dispersion_real
_atom_type_scat_dispersion_imag
_atom_type_scat_source
C C 0.0033 0.0016 'International Tables Vol C Tables 4.2.6.8 and 6.1.1.4'
H H 0.0000 0.0000 'International Tables Vol C Tables 4.2.6.8 and 6.1.1.4'
N N 0.0061 0.0033 'International Tables Vol C Tables 4.2.6.8 and 6.1.1.4'
O O 0.0106 0.0060 'International Tables Vol C Tables 4.2.6.8 and 6.1.1.4'
P P 0.1023 0.0942 'International Tables Vol C Tables 4.2.6.8 and 6.1.1.4'
S S 0.1246 0.1234 'International Tables Vol C Tables 4.2.6.8 and 6.1.1.4'
Pd Pd -0.9988 1.0072 'International Tables Vol C Tables 4.2.6.8 and 6.1.1.4'

loop_
_geom_angle_atom_site_label_1
_geom_angle_atom_site_label_2
_geom_angle_atom_site_label_3
_geom_angle
_geom_angle_site_symmetry_1
_geom_angle_site_symmetry_3
_geom_angle_publ_flag
N1 Pd1 N1 180.0 2_666 . ?
N1 Pd1 S1 101.46(12) 2_666 2_666 ?
N1 Pd1 S1 78.54(12) . 2_666 ?
N1 Pd1 S1 78.54(12) 2_666 . ?
N1 Pd1 S1 101.46(12) . . ?
S1 Pd1 S1 180.0 2_666 . ?
N1 Pd1 P1 34.43(11) 2_666 2_666 ?
N1 Pd1 P1 145.57(11) . 2_666 ?
S1 Pd1 P1 135.56(5) 2_666 2_666 ?
S1 Pd1 P1 44.44(5) . 2_666 ?
N1 Pd1 P1 145.57(11) 2_666 . ?
N1 Pd1 P1 34.43(11) . . ?
S1 Pd1 P1 44.44(5) 2_666 . ?
S1 Pd1 P1 135.56(5) . . ?
P1 Pd1 P1 180.0 2_666 . ?
O1 P2 O3 115.6(2) . . ?
O1 P2 O2 114.4(2) . . ?
O3 P2 O2 98.92(19) . . ?
O1 P2 N1 115.9(2) . . ?
O3 P2 N1 103.0(2) . . ?
O2 P2 N1 107.0(2) . . ?
P1 S1 Pd1 80.59(6) 2_666 . ?
N1 P1 C16 114.8(2) . . ?
N1 P1 C13 110.9(2) . . ?
C16 P1 C13 107.8(2) . . ?
N1 P1 S1 99.49(16) . 2_666 ?
C16 P1 S1 112.93(19) . 2_666 ?
C13 P1 S1 110.70(19) . 2_666 ?
N1 P1 Pd1 45.00(14) . . ?
C16 P1 Pd1 134.41(17) . . ?
C13 P1 Pd1 117.56(18) . . ?
S1 P1 Pd1 54.96(5) 2_666 . ?
C1 O2 P2 120.7(3) . . ?
P2 N1 P1 129.5(3) . . ?
P2 N1 Pd1 127.3(2) . . ?
P1 N1 Pd1 100.6(2) . . ?
C7 O3 P2 126.2(3) . . ?
C8 C7 C12 121.8(5) . . ?
C8 C7 O3 122.8(4) . . ?
C12 C7 O3 115.4(4) . . ?
C1 C2 C3 118.6(5) . . ?
C6 C1 C2 121.9(5) . . ?
C6 C1 O2 119.6(5) . . ?
C2 C1 O2 118.4(5) . . ?
C14 C13 C15 111.2(5) . . ?
C14 C13 P1 109.8(4) . . ?
C15 C13 P1 112.7(4) . . ?
C10 C11 C12 120.9(5) . . ?
C7 C12 C11 118.0(5) . . ?
C7 C8 C9 118.8(5) . . ?
C17 C16 C18 111.7(5) . . ?
C17 C16 P1 111.6(4) . . ?
C18 C16 P1 109.7(4) . . ?
C4 C5 C6 120.9(6) . . ?
C4 C3 C2 120.8(6) . . ?
C11 C10 C9 119.9(5) . . ?
C8 C9 C10 120.6(5) . . ?
C1 C6 C5 118.3(6) . . ?
C3 C4 C5 119.4(6) . . ?
N2 Pd2 N2 180.0 2_565 . ?
N2 Pd2 S2 79.16(12) 2_565 2_565 ?
N2 Pd2 S2 100.84(12) . 2_565 ?
N2 Pd2 S2 100.84(12) 2_565 . ?
N2 Pd2 S2 79.16(12) . . ?
S2 Pd2 S2 180.0 2_565 . ?
N2 Pd2 P4 34.88(11) 2_565 2_565 ?
N2 Pd2 P4 145.12(11) . 2_565 ?
S2 Pd2 P4 44.73(5) 2_565 2_565 ?
S2 Pd2 P4 135.27(5) . 2_565 ?
N2 Pd2 P4 145.12(11) 2_565 . ?
N2 Pd2 P4 34.88(11) . . ?
S2 Pd2 P4 135.27(5) 2_565 . ?
S2 Pd2 P4 44.73(5) . . ?
P4 Pd2 P4 180.0 2_565 . ?
N2 P4 C31 111.7(2) . . ?
N2 P4 C34 114.8(2) . . ?
C31 P4 C34 108.0(2) . . ?
N2 P4 S2 100.25(15) . . ?
C31 P4 S2 111.46(18) . . ?
C34 P4 S2 110.52(17) . . ?
N2 P4 Pd2 45.78(14) . . ?
C31 P4 Pd2 118.29(17) . . ?
C34 P4 Pd2 133.62(17) . . ?
S2 P4 Pd2 55.11(5) . . ?
P4 S2 Pd2 80.16(6) . . ?
O4 P3 O6 115.6(2) . . ?
O4 P3 O5 114.0(2) . . ?
O6 P3 O5 99.32(19) . . ?
O4 P3 N2 115.7(2) . . ?
O6 P3 N2 103.0(2) . . ?
O5 P3 N2 107.3(2) . . ?
C25 O6 P3 125.1(3) . . ?
C19 O5 P3 118.0(3) . . ?
P3 N2 P4 129.1(2) . . ?
P3 N2 Pd2 127.2(2) . . ?
P4 N2 Pd2 99.35(19) . . ?
C36 C34 C35 111.5(5) . . ?
C36 C34 P4 111.0(4) . . ?
C35 C34 P4 110.5(4) . . ?
C23 C24 C19 118.6(5) . . ?
C20 C19 C24 121.5(5) . . ?
C20 C19 O5 119.6(5) . . ?
C24 C19 O5 118.9(5) . . ?
C25 C26 C27 118.3(5) . . ?
C30 C25 C26 122.6(5) . . ?
C30 C25 O6 116.8(5) . . ?
C26 C25 O6 120.4(4) . . ?
C28 C29 C30 120.2(5) . . ?
C27 C28 C29 119.5(5) . . ?
C20 C21 C22 120.0(5) . . ?
C22 C23 C24 121.3(5) . . ?
C32 C31 C33 110.8(4) . . ?
C32 C31 P4 112.8(4) . . ?
C33 C31 P4 110.8(4) . . ?
C23 C22 C21 119.6(5) . . ?
C25 C30 C29 118.9(5) . . ?
C28 C27 C26 120.5(5) . . ?
C21 C20 C19 119.0(5) . . ?

loop_
_geom_bond_atom_site_label_1
_geom_bond_atom_site_label_2
_geom_bond_distance
_geom_bond_site_symmetry_2
_geom_bond_publ_flag
Pd1 N1 2.042(4) 2_666 ?
Pd1 N1 2.042(4) . ?
Pd1 S1 2.3565(14) 2_666 ?
Pd1 S1 2.3565(14) . ?
Pd1 P1 2.8393(14) 2_666 ?
Pd1 P1 2.8393(14) . ?
P2 O1 1.458(4) . ?
P2 O3 1.583(3) . ?
P2 O2 1.590(4) . ?
P2 N1 1.608(4) . ?
S1 P1 2.0153(19) 2_666 ?
P1 N1 1.633(4) . ?
P1 C16 1.809(5) . ?
P1 C13 1.815(5) . ?
P1 S1 2.0153(19) 2_666 ?
O2 C1 1.406(6) . ?
O3 C7 1.390(6) . ?
C7 C8 1.373(7) . ?
C7 C12 1.380(7) . ?
C2 C1 1.369(8) . ?
C2 C3 1.380(8) . ?
C17 C16 1.509(8) . ?
C1 C6 1.368(7) . ?
C13 C14 1.513(7) . ?
C13 C15 1.525(7) . ?
C11 C10 1.355(8) . ?
C11 C12 1.402(7) . ?
C8 C9 1.381(8) . ?
C16 C18 1.537(7) . ?
C5 C4 1.371(10) . ?
C5 C6 1.380(8) . ?
C3 C4 1.367(9) . ?
C10 C9 1.387(7) . ?
Pd2 N2 2.047(4) 2_565 ?
Pd2 N2 2.047(4) . ?
Pd2 S2 2.3463(13) 2_565 ?
Pd2 S2 2.3463(13) . ?
Pd2 P4 2.8184(14) 2_565 ?
Pd2 P4 2.8184(14) . ?
P4 N2 1.633(4) . ?
P4 C31 1.805(5) . ?
P4 C34 1.813(5) . ?
P4 S2 2.013(2) . ?
P3 O4 1.453(4) . ?
P3 O6 1.587(4) . ?
P3 O5 1.590(3) . ?
P3 N2 1.611(4) . ?
O6 C25 1.408(6) . ?
O5 C19 1.414(6) . ?
C34 C36 1.501(8) . ?
C34 C35 1.514(8) . ?
C24 C23 1.369(8) . ?
C24 C19 1.384(7) . ?
C19 C20 1.376(8) . ?
C26 C25 1.368(7) . ?
C26 C27 1.384(8) . ?
C25 C30 1.354(7) . ?
C29 C28 1.381(8) . ?
C29 C30 1.383(8) . ?
C28 C27 1.379(8) . ?
C21 C20 1.376(8) . ?
C21 C22 1.394(8) . ?
C23 C22 1.366(8) . ?
C31 C32 1.520(8) . ?
C31 C33 1.547(7) . ?
